data_7029873
loop_
_publ_author_name
'Mukherjee, Chandan'
'Hoeke, Veronika'
'Stammler, Anja'
'B\"ogge, Hartmut'
'Schnack, J\"urgen'
'Glaser, Thorsten'

_publ_section_title
;
 Switching from antiferromagnetic to ferromagnetic coupling in
 heptanuclear [M(t)6M(c)](n+) complexes by going from an achiral to a
 chiral triplesalen ligand.
;
_journal_issue 25
_journal_name_full 'Dalton transactions (Cambridge, England : 2003)'
_journal_page_first 9690
_journal_page_last 9703
_journal_paper_doi 10.1039/c4dt00670d
_journal_volume 43
_journal_year 2014
_chemical_absolute_configuration ad
_chemical_formula_moiety 'C156 H204 N18 O12 Fe7 3(C4 H8 O2)2(C H4 O) , 2(Cl O4) , 4(C4 H8 O2) , 2(C H4 O)'
_chemical_formula_sum 'C188 H276 Cl2 Fe7 N18 O38'
_chemical_formula_weight 3858.12
_chemical_name_systematic
; 
 ? 
;
_space_group_IT_number 20
_symmetry_cell_setting orthorhombic
_symmetry_space_group_name_Hall 'C 2c 2'
_symmetry_space_group_name_H-M 'C 2 2 21'
_atom_sites_solution_hydrogens geom
_atom_sites_solution_primary direct
_atom_sites_solution_secondary difmap
_audit_creation_method SHELXL-97
_cell_angle_alpha 90.00
_cell_angle_beta 90.00
_cell_angle_gamma 90.00
_cell_formula_units_Z 4
_cell_length_a 23.4878(16)
_cell_length_b 28.214(2)
_cell_length_c 31.304(2)
_cell_measurement_reflns_used 9720
_cell_measurement_temperature 100(2)
_cell_measurement_theta_max 25.00
_cell_measurement_theta_min 2.26
_cell_volume 20745(2)
_computing_cell_refinement 'APEX2 v2009.11-0 (Bruker AXS)'
_computing_data_collection 'APEX2 v2009.11-0 (Bruker AXS)'
_computing_data_reduction 'SAINT (Bruker AXS, 2009)'
_computing_molecular_graphics 'DIAMOND 2.1 (Crystal Impact, 2001)'
_computing_publication_material 'SHELXL-97 (Sheldrick, 1997)'
_computing_structure_refinement 'SHELXL-97 (Sheldrick, 1997)'
_computing_structure_solution 'SHELXS-97 (Sheldrick, 1990)'
_diffrn_ambient_temperature 100(2)
_diffrn_measured_fraction_theta_full 0.996
_diffrn_measured_fraction_theta_max 0.996
_diffrn_measurement_device_type 'Bruker Kappa APEX II'
_diffrn_measurement_method CCD
_diffrn_radiation_monochromator 'graphit monochromator'
_diffrn_radiation_source 'fine focus sealed tube'
_diffrn_radiation_type MoK\a
_diffrn_radiation_wavelength 0.71073
_diffrn_reflns_av_R_equivalents 0.0423
_diffrn_reflns_av_unetI/netI 0.0217
_diffrn_reflns_limit_h_max 27
_diffrn_reflns_limit_h_min -27
_diffrn_reflns_limit_k_max 33
_diffrn_reflns_limit_k_min -33
_diffrn_reflns_limit_l_max 37
_diffrn_reflns_limit_l_min -37
_diffrn_reflns_number 220880
_diffrn_reflns_theta_full 25.00
_diffrn_reflns_theta_max 25.00
_diffrn_reflns_theta_min 2.26
_diffrn_standards_decay_% 0
_diffrn_standards_interval_count 0
_diffrn_standards_interval_time 0
_diffrn_standards_number 0
_exptl_absorpt_coefficient_mu 0.573
_exptl_absorpt_correction_T_max 0.8940
_exptl_absorpt_correction_T_min 0.8032
_exptl_absorpt_correction_type multi-scan
_exptl_absorpt_process_details 'SADABS 2.10 (Bruker AXS, 2003)'
_exptl_crystal_colour brown
_exptl_crystal_density_diffrn 1.235
_exptl_crystal_density_method 'not measured'
_exptl_crystal_description plate
_exptl_crystal_F_000 8200
_exptl_crystal_size_max 0.40
_exptl_crystal_size_mid 0.20
_exptl_crystal_size_min 0.20
_platon_squeeze_details
;

The not coordinating solvent molecules could be partially located but 
were strongly disordered so that they could not be properly refined. 
Thus they were removed from the coordinate set and their scattering 
contribution determined and removed from the data set using the SQUEEZE
routine. The results from the original refinement of these positions 
and from SQUEEZE are in good agreement: The unit cell contains four 
solvent Dioxane and two MeOH molecules per formula unit, which are 
disordered in a volume, which would allow approximately the double 
amount of solvent molecules to be placed there. 

;
_refine_diff_density_max 0.870
_refine_diff_density_min -0.435
_refine_diff_density_rms 0.092
_refine_ls_abs_structure_details 'Flack H D (1983), Acta Cryst. A39, 876-881'
_refine_ls_abs_structure_Flack 0.009(14)
_refine_ls_extinction_method none
_refine_ls_goodness_of_fit_ref 1.045
_refine_ls_hydrogen_treatment constr
_refine_ls_matrix_type full
_refine_ls_number_parameters 1018
_refine_ls_number_reflns 18218
_refine_ls_number_restraints 216
_refine_ls_restrained_S_all 1.091
_refine_ls_R_factor_all 0.0643
_refine_ls_R_factor_gt 0.0582
_refine_ls_shift/su_max 0.001
_refine_ls_shift/su_mean 0.000
_refine_ls_structure_factor_coef Fsqd
_refine_ls_weighting_details 'calc w=1/[\s^2^(Fo^2^)+(0.1349P)^2^+9.0502P] where P=(Fo^2^+2Fc^2^)/3'
_refine_ls_weighting_scheme calc
_refine_ls_wR_factor_gt 0.1684
_refine_ls_wR_factor_ref 0.1744
_reflns_number_gt 15962
_reflns_number_total 18218
_reflns_threshold_expression >2sigma(I)
_cod_data_source_file c4dt00670d2.cif
_cod_data_source_block g1858
_cod_depositor_comments 'Adding full bibliography for 7029873--7029874.cif.'
_cod_original_cell_volume 20745(3)
_cod_original_sg_symbol_H-M C222(1)
_cod_database_code 7029873

loop_
_symmetry_equiv_pos_as_xyz
'x, y, z'
'-x, -y, z+1/2'
'-x, y, -z+1/2'
'x, -y, -z'
'x+1/2, y+1/2, z'
'-x+1/2, -y+1/2, z+1/2'
'-x+1/2, y+1/2, -z+1/2'
'x+1/2, -y+1/2, -z'

loop_
_atom_site_label
_atom_site_type_symbol
_atom_site_fract_x
_atom_site_fract_y
_atom_site_fract_z
_atom_site_U_iso_or_equiv
_atom_site_adp_type
_atom_site_occupancy
_atom_site_symmetry_multiplicity
_atom_site_calc_flag
_atom_site_refinement_flags
Fe1 Fe 0.60408(3) -0.16357(2) -0.03888(2) 0.04551(17) Uani 1 1 d .
Fe2 Fe 0.53065(2) 0.03757(2) -0.124357(17) 0.03655(15) Uani 1 1 d .
Fe3 Fe 0.79947(2) -0.02007(2) -0.106500(19) 0.03684(15) Uani 1 1 d .
Fe4 Fe 0.64478(3) 0.0000 0.0000 0.03066(18) Uani 1 2 d S
O11 O 0.63877(13) -0.15781(11) -0.09308(10) 0.0438(7) Uani 1 1 d .
O12 O 0.64224(15) -0.22024(12) -0.02377(11) 0.0523(8) Uani 1 1 d .
O21 O 0.54150(12) -0.02355(12) -0.14743(9) 0.0412(7) Uani 1 1 d .
O22 O 0.45074(12) 0.03891(12) -0.13130(9) 0.0436(7) Uani 1 1 d .
O31 O 0.74311(12) -0.02861(11) -0.14921(9) 0.0388(7) Uani 1 1 d .
O32 O 0.84122(12) 0.03398(11) -0.12547(10) 0.0436(7) Uani 1 1 d .
N11 N 0.53347(16) -0.12433(15) -0.06346(12) 0.0450(9) Uani 1 1 d .
N12 N 0.53899(18) -0.18402(15) 0.00198(12) 0.0486(9) Uani 1 1 d .
N21 N 0.61673(14) 0.05452(12) -0.14096(10) 0.0341(7) Uani 1 1 d .
N22 N 0.52849(14) 0.11106(13) -0.12698(11) 0.0388(8) Uani 1 1 d .
N31 N 0.77772(14) -0.08895(14) -0.08120(11) 0.0397(8) Uani 1 1 d .
N32 N 0.86582(14) -0.03202(13) -0.06328(12) 0.0386(8) Uani 1 1 d .
N41 N 0.63953(16) -0.10755(15) -0.00995(12) 0.0451(9) Uani 1 1 d .
N42 N 0.54998(13) 0.02184(14) -0.06411(10) 0.0384(8) Uani 1 1 d .
N43 N 0.74320(14) 0.01010(12) -0.06405(11) 0.0354(8) Uani 1 1 d .
C1 C 0.63939(19) -0.11600(17) -0.11250(13) 0.0422(10) Uani 1 1 d .
C2 C 0.58831(18) -0.09267(16) -0.12153(13) 0.0398(9) Uani 1 1 d .
C3 C 0.59005(17) -0.04714(17) -0.14085(12) 0.0385(9) Uani 1 1 d .
C4 C 0.64182(18) -0.02662(16) -0.15151(12) 0.0382(9) Uani 1 1 d .
C5 C 0.69350(18) -0.04996(16) -0.14160(12) 0.0374(9) Uani 1 1 d .
C6 C 0.69271(19) -0.09539(15) -0.12258(13) 0.0381(9) Uani 1 1 d .
C11 C 0.53382(19) -0.10948(16) -0.10282(14) 0.0417(9) Uani 1 1 d .
C12 C 0.4813(2) -0.1069(2) -0.12942(16) 0.0519(12) Uani 1 1 d .
H12A H 0.4527 -0.1287 -0.1179 0.078 Uiso 1 1 calc R
H12B H 0.4904 -0.1159 -0.1589 0.078 Uiso 1 1 calc R
H12C H 0.4664 -0.0745 -0.1290 0.078 Uiso 1 1 calc R
C13 C 0.47930(19) -0.12963(18) -0.03934(15) 0.0464(11) Uani 1 1 d .
H13A H 0.4554 -0.1545 -0.0534 0.056 Uiso 1 1 calc R
C14 C 0.4455(2) -0.0850(2) -0.03576(18) 0.0591(13) Uani 1 1 d .
H14A H 0.4337 -0.0745 -0.0646 0.071 Uiso 1 1 calc R
H14B H 0.4695 -0.0598 -0.0231 0.071 Uiso 1 1 calc R
C15 C 0.3927(2) -0.0926(2) -0.00791(18) 0.0628(14) Uani 1 1 d .
H15A H 0.3723 -0.0622 -0.0047 0.075 Uiso 1 1 calc R
H15B H 0.3668 -0.1152 -0.0223 0.075 Uiso 1 1 calc R
C16 C 0.4078(2) -0.1116(3) 0.03583(17) 0.0671(16) Uani 1 1 d .
H16A H 0.3725 -0.1184 0.0520 0.080 Uiso 1 1 calc R
H16B H 0.4296 -0.0874 0.0518 0.080 Uiso 1 1 calc R
C17 C 0.4430(2) -0.1567(2) 0.03187(16) 0.0651(16) Uani 1 1 d .
H17A H 0.4544 -0.1679 0.0606 0.078 Uiso 1 1 calc R
H17B H 0.4202 -0.1818 0.0180 0.078 Uiso 1 1 calc R
C18 C 0.4955(2) -0.1462(2) 0.00535(15) 0.0519(12) Uani 1 1 d .
H18A H 0.5148 -0.1187 0.0194 0.062 Uiso 1 1 calc R
C19 C 0.5354(2) -0.2231(2) 0.02140(17) 0.0604(14) Uani 1 1 d .
H19A H 0.5026 -0.2279 0.0386 0.072 Uiso 1 1 calc R
C21 C 0.64670(16) 0.02416(16) -0.16254(11) 0.0351(9) Uani 1 1 d .
C22 C 0.68614(19) 0.03865(17) -0.19796(12) 0.0404(9) Uani 1 1 d .
H22A H 0.6733 0.0688 -0.2101 0.061 Uiso 1 1 calc R
H22B H 0.6860 0.0143 -0.2203 0.061 Uiso 1 1 calc R
H22C H 0.7248 0.0423 -0.1866 0.061 Uiso 1 1 calc R
C23 C 0.62918(18) 0.10565(17) -0.14245(14) 0.0416(10) Uani 1 1 d .
H23A H 0.6277 0.1172 -0.1726 0.050 Uiso 1 1 calc R
C24 C 0.68682(19) 0.11706(17) -0.12281(16) 0.0460(10) Uani 1 1 d .
H24A H 0.7172 0.1008 -0.1391 0.055 Uiso 1 1 calc R
H24B H 0.6880 0.1055 -0.0930 0.055 Uiso 1 1 calc R
C25 C 0.6974(2) 0.17139(18) -0.12356(19) 0.0530(12) Uani 1 1 d .
H25A H 0.7343 0.1785 -0.1097 0.064 Uiso 1 1 calc R
H25B H 0.6993 0.1825 -0.1535 0.064 Uiso 1 1 calc R
C26 C 0.6505(2) 0.19727(19) -0.10059(19) 0.0552(12) Uani 1 1 d .
H26A H 0.6567 0.2318 -0.1032 0.066 Uiso 1 1 calc R
H26B H 0.6517 0.1890 -0.0699 0.066 Uiso 1 1 calc R
C27 C 0.5913(2) 0.18466(17) -0.11877(17) 0.0490(11) Uani 1 1 d .
H27A H 0.5611 0.2009 -0.1022 0.059 Uiso 1 1 calc R
H27B H 0.5885 0.1948 -0.1490 0.059 Uiso 1 1 calc R
C28 C 0.58405(18) 0.13099(17) -0.11547(14) 0.0427(10) Uani 1 1 d .
H28A H 0.5913 0.1222 -0.0850 0.051 Uiso 1 1 calc R
C29 C 0.48630(19) 0.13601(18) -0.13936(13) 0.0432(10) Uani 1 1 d .
H29A H 0.4922 0.1693 -0.1408 0.052 Uiso 1 1 calc R
C31 C 0.74441(19) -0.11645(16) -0.10356(15) 0.0428(10) Uani 1 1 d .
C32 C 0.7548(2) -0.16872(18) -0.10854(19) 0.0537(12) Uani 1 1 d .
H32A H 0.7956 -0.1753 -0.1054 0.081 Uiso 1 1 calc R
H32B H 0.7421 -0.1790 -0.1369 0.081 Uiso 1 1 calc R
H32C H 0.7335 -0.1860 -0.0866 0.081 Uiso 1 1 calc R
C33 C 0.8204(2) -0.10769(17) -0.05168(15) 0.0462(10) Uani 1 1 d .
H33A H 0.8485 -0.1275 -0.0676 0.055 Uiso 1 1 calc R
C34 C 0.7931(3) -0.1372(2) -0.01540(19) 0.0667(16) Uani 1 1 d .
H34A H 0.7649 -0.1175 0.0000 0.080 Uiso 1 1 calc R
H34B H 0.7727 -0.1646 -0.0279 0.080 Uiso 1 1 calc R
C35 C 0.8374(3) -0.1546(2) 0.0157(2) 0.0770(19) Uani 1 1 d .
H35A H 0.8634 -0.1768 0.0008 0.092 Uiso 1 1 calc R
H35B H 0.8184 -0.1722 0.0390 0.092 Uiso 1 1 calc R
C36 C 0.8718(3) -0.1141(2) 0.03452(18) 0.0634(14) Uani 1 1 d .
H36A H 0.9023 -0.1271 0.0529 0.076 Uiso 1 1 calc R
H36B H 0.8468 -0.0941 0.0525 0.076 Uiso 1 1 calc R
C37 C 0.8982(2) -0.08380(19) -0.00076(16) 0.0512(11) Uani 1 1 d .
H37A H 0.9186 -0.0565 0.0119 0.061 Uiso 1 1 calc R
H37B H 0.9259 -0.1028 -0.0173 0.061 Uiso 1 1 calc R
C38 C 0.85083(18) -0.06635(17) -0.02995(15) 0.0428(10) Uani 1 1 d .
H38A H 0.8221 -0.0505 -0.0112 0.051 Uiso 1 1 calc R
C39 C 0.91625(18) -0.01428(16) -0.06699(16) 0.0446(10) Uani 1 1 d .
H39A H 0.9442 -0.0251 -0.0473 0.054 Uiso 1 1 calc R
C41 C 0.64308(16) -0.06694(16) -0.00771(12) 0.0344(9) Uani 1 1 d .
C42 C 0.58692(17) 0.01119(15) -0.04058(12) 0.0356(9) Uani 1 1 d .
C43 C 0.70441(16) 0.00695(13) -0.04138(12) 0.0305(8) Uani 1 1 d .
C101 C 0.6278(2) -0.25856(19) -0.00283(18) 0.0581(13) Uani 1 1 d .
C102 C 0.5758(3) -0.2603(2) 0.02007(18) 0.0624(15) Uani 1 1 d .
C103 C 0.5628(3) -0.3012(3) 0.0450(2) 0.083(2) Uani 1 1 d .
H10A H 0.5283 -0.3024 0.0607 0.099 Uiso 1 1 calc R
C104 C 0.6002(4) -0.3393(3) 0.0463(3) 0.097(2) Uani 1 1 d .
C105 C 0.6496(3) -0.3365(3) 0.0226(3) 0.088(2) Uani 1 1 d .
H10B H 0.6752 -0.3625 0.0239 0.105 Uiso 1 1 calc R
C106 C 0.6646(3) -0.2985(2) -0.0032(2) 0.0688(16) Uani 1 1 d .
C110 C 0.7197(3) -0.2980(2) -0.0287(3) 0.086(2) Uani 1 1 d D
C111 C 0.7059(3) -0.2884(3) -0.0756(3) 0.094(2) Uani 1 1 d D
H11A H 0.6855 -0.2582 -0.0780 0.141 Uiso 1 1 calc R
H11B H 0.6821 -0.3140 -0.0867 0.141 Uiso 1 1 calc R
H11C H 0.7414 -0.2868 -0.0920 0.141 Uiso 1 1 calc R
C112 C 0.7610(3) -0.2622(3) -0.0127(3) 0.115(4) Uani 1 1 d D
H11G H 0.7425 -0.2311 -0.0112 0.172 Uiso 1 1 calc R
H11H H 0.7936 -0.2605 -0.0321 0.172 Uiso 1 1 calc R
H11I H 0.7741 -0.2714 0.0159 0.172 Uiso 1 1 calc R
C113 C 0.7500(4) -0.3454(3) -0.0259(5) 0.157(6) Uani 1 1 d D
H11D H 0.7586 -0.3526 0.0040 0.236 Uiso 1 1 calc R
H11E H 0.7856 -0.3439 -0.0423 0.236 Uiso 1 1 calc R
H11F H 0.7255 -0.3703 -0.0378 0.236 Uiso 1 1 calc R
C120 C 0.5876(5) -0.3844(4) 0.0707(4) 0.136(4) Uani 1 1 d DU
C121 C 0.6368(6) -0.4006(5) 0.0942(4) 0.167(5) Uani 1 1 d DU
H12G H 0.6492 -0.3757 0.1139 0.250 Uiso 1 1 calc R
H12H H 0.6676 -0.4078 0.0741 0.250 Uiso 1 1 calc R
H12I H 0.6269 -0.4292 0.1103 0.250 Uiso 1 1 calc R
C122 C 0.5712(7) -0.4238(4) 0.0396(5) 0.161(5) Uani 1 1 d DU
H12J H 0.6047 -0.4334 0.0232 0.241 Uiso 1 1 calc R
H12K H 0.5417 -0.4122 0.0201 0.241 Uiso 1 1 calc R
H12L H 0.5565 -0.4510 0.0556 0.241 Uiso 1 1 calc R
C123 C 0.5258(7) -0.3882(7) 0.0854(7) 0.218(7) Uani 1 1 d DU
H12D H 0.5190 -0.3653 0.1085 0.327 Uiso 1 1 calc R
H12E H 0.5185 -0.4203 0.0959 0.327 Uiso 1 1 calc R
H12F H 0.5004 -0.3813 0.0614 0.327 Uiso 1 1 calc R
C201 C 0.41476(18) 0.07124(19) -0.14576(13) 0.0441(11) Uani 1 1 d .
C202 C 0.43047(19) 0.1190(2) -0.15141(13) 0.0463(11) Uani 1 1 d .
C203 C 0.3929(2) 0.1527(2) -0.16900(15) 0.0551(13) Uani 1 1 d .
H20A H 0.4045 0.1847 -0.1720 0.066 Uiso 1 1 calc R
C204 C 0.3386(2) 0.1387(2) -0.18203(16) 0.0598(15) Uani 1 1 d .
C205 C 0.3225(2) 0.0926(2) -0.17548(16) 0.0539(13) Uani 1 1 d .
H20B H 0.2855 0.0834 -0.1845 0.065 Uiso 1 1 calc R
C206 C 0.3572(2) 0.0583(2) -0.15624(15) 0.0559(13) Uani 1 1 d .
C210 C 0.3366(2) 0.0066(3) -0.1474(2) 0.0721(17) Uani 1 1 d D
C211 C 0.3674(2) -0.0284(2) -0.1745(2) 0.0726(17) Uani 1 1 d D
H21A H 0.4084 -0.0261 -0.1690 0.109 Uiso 1 1 calc R
H21B H 0.3599 -0.0217 -0.2047 0.109 Uiso 1 1 calc R
H21C H 0.3543 -0.0605 -0.1677 0.109 Uiso 1 1 calc R
C212 C 0.3435(2) -0.0030(3) -0.0998(2) 0.088(2) Uani 1 1 d D
H21D H 0.3839 -0.0009 -0.0921 0.131 Uiso 1 1 calc R
H21E H 0.3293 -0.0349 -0.0932 0.131 Uiso 1 1 calc R
H21F H 0.3218 0.0205 -0.0835 0.131 Uiso 1 1 calc R
C213 C 0.2714(2) 0.0028(3) -0.1562(3) 0.087(2) Uani 1 1 d D
H21G H 0.2586 -0.0296 -0.1506 0.131 Uiso 1 1 calc R
H21H H 0.2637 0.0111 -0.1860 0.131 Uiso 1 1 calc R
H21I H 0.2510 0.0248 -0.1373 0.131 Uiso 1 1 calc R
C220 C 0.2980(2) 0.1734(2) -0.20455(17) 0.0633(15) Uani 1 1 d D
C221 C 0.2344(3) 0.1611(4) -0.1962(5) 0.141(5) Uani 1 1 d D
H22G H 0.2268 0.1287 -0.2058 0.212 Uiso 1 1 calc R
H22H H 0.2101 0.1832 -0.2119 0.212 Uiso 1 1 calc R
H22I H 0.2264 0.1635 -0.1655 0.212 Uiso 1 1 calc R
C222 C 0.3054(4) 0.2238(3) -0.1878(3) 0.104(3) Uani 1 1 d D
H22D H 0.2792 0.2450 -0.2029 0.156 Uiso 1 1 calc R
H22E H 0.3447 0.2342 -0.1927 0.156 Uiso 1 1 calc R
H22F H 0.2971 0.2246 -0.1572 0.156 Uiso 1 1 calc R
C223 C 0.3104(6) 0.1727(4) -0.2526(3) 0.145(4) Uani 1 1 d DU
H22J H 0.3058 0.1404 -0.2635 0.217 Uiso 1 1 calc R
H22K H 0.3496 0.1834 -0.2576 0.217 Uiso 1 1 calc R
H22L H 0.2839 0.1940 -0.2673 0.217 Uiso 1 1 calc R
C301 C 0.89570(18) 0.04305(16) -0.12654(16) 0.0447(10) Uani 1 1 d .
C302 C 0.93440(18) 0.02070(18) -0.09838(17) 0.0483(11) Uani 1 1 d .
C303 C 0.9921(2) 0.0322(2) -0.0984(2) 0.0638(15) Uani 1 1 d .
H30A H 1.0166 0.0183 -0.0778 0.077 Uiso 1 1 calc R
C304 C 1.0141(2) 0.0636(2) -0.1279(3) 0.0732(18) Uani 1 1 d .
C305 C 0.9763(2) 0.0861(2) -0.1547(2) 0.0659(16) Uani 1 1 d .
H30B H 0.9911 0.1096 -0.1734 0.079 Uiso 1 1 calc R
C306 C 0.9179(2) 0.07692(18) -0.15645(18) 0.0512(12) Uani 1 1 d .
C310 C 0.8792(2) 0.1015(2) -0.18832(18) 0.0613(14) Uani 1 1 d D
C311 C 0.8503(3) 0.0645(2) -0.21604(18) 0.0692(15) Uani 1 1 d DU
H31D H 0.8792 0.0461 -0.2313 0.104 Uiso 1 1 calc R
H31E H 0.8253 0.0802 -0.2367 0.104 Uiso 1 1 calc R
H31F H 0.8277 0.0432 -0.1980 0.104 Uiso 1 1 calc R
C312 C 0.8356(2) 0.13166(19) -0.1630(2) 0.0579(13) Uani 1 1 d DU
H31A H 0.8136 0.1110 -0.1440 0.087 Uiso 1 1 calc R
H31B H 0.8097 0.1475 -0.1830 0.087 Uiso 1 1 calc R
H31C H 0.8558 0.1555 -0.1460 0.087 Uiso 1 1 calc R
C313 C 0.9125(3) 0.1351(3) -0.2183(2) 0.0785(18) Uani 1 1 d DU
H31G H 0.9403 0.1168 -0.2348 0.118 Uiso 1 1 calc R
H31H H 0.9324 0.1591 -0.2013 0.118 Uiso 1 1 calc R
H31I H 0.8859 0.1508 -0.2379 0.118 Uiso 1 1 calc R
C320 C 1.0783(3) 0.0742(3) -0.1308(3) 0.122(4) Uani 1 1 d D
C321 C 1.0920(4) 0.1167(4) -0.1578(4) 0.142(4) Uani 1 1 d DU
H32G H 1.0790 0.1455 -0.1433 0.213 Uiso 1 1 calc R
H32H H 1.0728 0.1139 -0.1855 0.213 Uiso 1 1 calc R
H32I H 1.1333 0.1185 -0.1623 0.213 Uiso 1 1 calc R
C322 C 1.1060(5) 0.0721(6) -0.0883(4) 0.158(5) Uani 1 1 d DU
H32D H 1.0906 0.0971 -0.0700 0.237 Uiso 1 1 calc R
H32E H 1.1472 0.0766 -0.0916 0.237 Uiso 1 1 calc R
H32F H 1.0987 0.0411 -0.0752 0.237 Uiso 1 1 calc R
C323 C 1.1049(4) 0.0359(5) -0.1603(4) 0.154(4) Uani 1 1 d DU
H32J H 1.1460 0.0414 -0.1627 0.231 Uiso 1 1 calc R
H32K H 1.0874 0.0378 -0.1887 0.231 Uiso 1 1 calc R
H32L H 1.0981 0.0045 -0.1481 0.231 Uiso 1 1 calc R
Cl1 Cl 0.41245(10) -0.27412(8) 0.10292(9) 0.1187(9) Uani 1 1 d .
O1 O 0.4624(2) -0.24843(17) 0.11314(17) 0.0882(15) Uani 1 1 d .
O2 O 0.3652(3) -0.2397(3) 0.0922(3) 0.138(2) Uani 1 1 d U
O3 O 0.3951(3) -0.3023(3) 0.1389(4) 0.168(3) Uani 1 1 d U
O4 O 0.4251(4) -0.3031(4) 0.0682(4) 0.188(4) Uani 1 1 d U
O411 O 0.5366(4) -0.2270(3) -0.0859(2) 0.128(2) Uani 1 1 d DU
C412 C 0.5004(9) -0.2701(6) -0.0757(7) 0.208(7) Uani 1 1 d DU
H41A H 0.5274 -0.2935 -0.0638 0.249 Uiso 1 1 calc R
H41B H 0.4762 -0.2600 -0.0514 0.249 Uiso 1 1 calc R
C413 C 0.4619(11) -0.2981(10) -0.1035(6) 0.292(13) Uani 1 1 d DU
H41C H 0.4218 -0.2887 -0.0989 0.350 Uiso 1 1 calc R
H41D H 0.4658 -0.3324 -0.0973 0.350 Uiso 1 1 calc R
O414 O 0.4796(5) -0.2878(3) -0.1485(4) 0.186(4) Uani 1 1 d DU
C415 C 0.5095(7) -0.2455(5) -0.1627(5) 0.169(5) Uani 1 1 d DU
H41E H 0.4822 -0.2190 -0.1657 0.203 Uiso 1 1 calc R
H41F H 0.5272 -0.2514 -0.1909 0.203 Uiso 1 1 calc R
C416 C 0.5546(6) -0.2327(5) -0.1307(4) 0.157(5) Uani 1 1 d DU
H41G H 0.5843 -0.2575 -0.1317 0.188 Uiso 1 1 calc R
H41H H 0.5724 -0.2027 -0.1400 0.188 Uiso 1 1 calc R
O421 O 0.53126(19) 0.05875(15) -0.21142(11) 0.0709(11) Uani 1 1 d DU
C422 C 0.5271(2) 0.0999(2) -0.23811(15) 0.0577(13) Uani 1 1 d DU
H42A H 0.5593 0.1004 -0.2585 0.069 Uiso 1 1 calc R
H42B H 0.5294 0.1288 -0.2202 0.069 Uiso 1 1 calc R
C423 C 0.5292(4) 0.0179(3) -0.2390(2) 0.124(3) Uani 1 1 d DU
H42C H 0.5341 -0.0115 -0.2221 0.149 Uiso 1 1 calc R
H42D H 0.5599 0.0195 -0.2605 0.149 Uiso 1 1 calc R
O403 O 0.85188(14) -0.06229(14) -0.15052(12) 0.0562(9) Uani 1 1 d U
C403 C 0.9073(6) -0.0831(5) -0.1518(5) 0.156(5) Uani 1 1 d U
H40A H 0.9298 -0.0680 -0.1744 0.234 Uiso 1 1 calc R
H40B H 0.9039 -0.1171 -0.1576 0.234 Uiso 1 1 calc R
H40C H 0.9262 -0.0784 -0.1242 0.234 Uiso 1 1 calc R

loop_
_atom_site_aniso_label
_atom_site_aniso_U_11
_atom_site_aniso_U_22
_atom_site_aniso_U_33
_atom_site_aniso_U_23
_atom_site_aniso_U_13
_atom_site_aniso_U_12
Fe1 0.0380(3) 0.0577(4) 0.0408(3) 0.0061(3) 0.0033(3) -0.0109(3)
Fe2 0.0243(3) 0.0608(4) 0.0245(3) -0.0002(2) -0.0029(2) -0.0001(2)
Fe3 0.0251(3) 0.0513(3) 0.0341(3) 0.0035(3) 0.0075(2) -0.0013(2)
Fe4 0.0189(3) 0.0519(4) 0.0212(3) -0.0003(3) 0.000 0.000
O11 0.0423(16) 0.0451(16) 0.0440(16) -0.0019(14) 0.0082(14) -0.0071(13)
O12 0.0442(18) 0.0575(19) 0.0553(19) 0.0075(16) 0.0002(15) -0.0085(15)
O21 0.0333(15) 0.0637(18) 0.0266(13) -0.0020(13) -0.0079(11) -0.0038(13)
O22 0.0264(13) 0.073(2) 0.0311(14) 0.0029(14) -0.0046(11) -0.0003(14)
O31 0.0317(14) 0.0516(17) 0.0332(15) 0.0023(13) 0.0072(11) -0.0051(13)
O32 0.0268(14) 0.0585(18) 0.0455(16) 0.0101(15) 0.0095(12) 0.0002(12)
N11 0.0277(17) 0.072(2) 0.0356(19) -0.0070(18) 0.0024(15) -0.0129(17)
N12 0.050(2) 0.062(2) 0.0329(18) 0.0007(18) -0.0014(17) -0.0222(19)
N21 0.0298(16) 0.0474(18) 0.0251(15) -0.0016(14) -0.0051(13) 0.0008(14)
N22 0.0299(17) 0.057(2) 0.0295(16) -0.0028(15) -0.0043(14) 0.0063(16)
N31 0.0275(17) 0.055(2) 0.0365(18) 0.0028(16) 0.0067(14) -0.0012(16)
N32 0.0257(17) 0.0471(19) 0.0429(19) 0.0029(16) 0.0031(14) -0.0005(15)
N41 0.0355(19) 0.059(3) 0.041(2) 0.0006(17) 0.0039(16) -0.0062(17)
N42 0.0213(15) 0.069(2) 0.0248(16) 0.0049(16) -0.0009(13) 0.0036(15)
N43 0.0236(16) 0.047(2) 0.0351(18) -0.0021(15) 0.0037(14) -0.0008(14)
C1 0.035(2) 0.059(3) 0.032(2) -0.0024(19) 0.0023(17) -0.003(2)
C2 0.035(2) 0.057(3) 0.028(2) -0.0091(19) -0.0013(17) -0.0091(19)
C3 0.028(2) 0.067(3) 0.0201(17) -0.0079(18) -0.0014(15) -0.0023(19)
C4 0.038(2) 0.055(2) 0.0219(17) -0.0016(17) 0.0024(16) 0.0011(19)
C5 0.032(2) 0.054(2) 0.0262(18) -0.0081(18) 0.0035(16) -0.0013(18)
C6 0.041(2) 0.041(2) 0.033(2) -0.0058(17) 0.0039(18) -0.0044(18)
C11 0.041(2) 0.054(2) 0.031(2) -0.0068(18) 0.0020(19) -0.0135(19)
C12 0.039(2) 0.074(3) 0.043(3) 0.001(2) -0.004(2) -0.015(2)
C13 0.037(2) 0.063(3) 0.039(2) -0.001(2) 0.0048(19) -0.017(2)
C14 0.037(2) 0.087(4) 0.054(3) 0.004(3) 0.003(2) -0.006(2)
C15 0.037(3) 0.099(4) 0.052(3) -0.013(3) 0.006(2) -0.004(3)
C16 0.047(3) 0.114(5) 0.040(3) -0.019(3) 0.008(2) -0.011(3)
C17 0.047(3) 0.114(5) 0.034(2) -0.010(3) 0.004(2) -0.034(3)
C18 0.040(2) 0.078(3) 0.038(2) -0.004(2) 0.002(2) -0.017(2)
C19 0.055(3) 0.083(4) 0.043(3) 0.006(3) 0.001(2) -0.031(3)
C21 0.0261(18) 0.059(2) 0.0201(16) -0.0030(17) -0.0050(14) -0.0049(18)
C22 0.042(2) 0.057(2) 0.0217(17) 0.0018(18) 0.0044(16) 0.003(2)
C23 0.029(2) 0.061(3) 0.035(2) -0.004(2) -0.0006(17) 0.0070(19)
C24 0.035(2) 0.051(2) 0.052(3) -0.005(2) -0.001(2) 0.0022(19)
C25 0.032(2) 0.058(3) 0.069(3) -0.014(2) 0.002(2) -0.005(2)
C26 0.042(3) 0.061(3) 0.063(3) -0.011(3) -0.002(2) -0.004(2)
C27 0.040(2) 0.056(3) 0.051(3) -0.005(2) -0.007(2) 0.011(2)
C28 0.033(2) 0.058(3) 0.037(2) -0.0068(19) -0.0055(17) 0.0096(19)
C29 0.039(2) 0.061(3) 0.029(2) -0.0065(19) -0.0115(17) 0.008(2)
C31 0.037(2) 0.051(2) 0.041(2) 0.002(2) 0.0077(19) -0.0076(19)
C32 0.047(3) 0.051(3) 0.063(3) -0.002(2) 0.001(2) 0.001(2)
C33 0.037(2) 0.055(3) 0.047(3) 0.006(2) -0.0004(19) -0.003(2)
C34 0.060(3) 0.084(4) 0.057(3) 0.025(3) -0.013(3) -0.028(3)
C35 0.076(4) 0.081(4) 0.074(4) 0.039(3) -0.020(3) -0.025(3)
C36 0.059(3) 0.082(4) 0.048(3) 0.017(3) -0.009(2) -0.017(3)
C37 0.045(2) 0.067(3) 0.042(2) 0.005(2) -0.001(2) 0.001(2)
C38 0.029(2) 0.055(3) 0.044(2) 0.006(2) 0.0066(18) 0.0001(18)
C39 0.029(2) 0.054(3) 0.052(3) 0.004(2) 0.0050(18) 0.0017(18)
C41 0.0206(18) 0.054(3) 0.0285(19) 0.0003(17) 0.0014(15) -0.0039(17)
C42 0.0276(19) 0.053(2) 0.0263(19) -0.0015(17) 0.0060(16) -0.0037(17)
C43 0.0255(18) 0.039(2) 0.0275(18) 0.0012(15) -0.0044(16) -0.0038(15)
C101 0.067(3) 0.057(3) 0.050(3) 0.014(2) -0.015(3) -0.025(3)
C102 0.074(4) 0.068(3) 0.045(3) 0.004(2) -0.004(3) -0.033(3)
C103 0.093(5) 0.082(4) 0.073(4) 0.031(3) 0.000(4) -0.035(4)
C104 0.115(6) 0.087(5) 0.091(5) 0.033(4) 0.016(5) -0.024(5)
C105 0.068(4) 0.074(4) 0.121(6) 0.032(4) -0.010(4) -0.014(3)
C106 0.061(3) 0.057(3) 0.088(4) 0.024(3) -0.013(3) -0.011(3)
C110 0.056(4) 0.077(4) 0.125(7) 0.036(4) 0.008(4) -0.008(3)
C111 0.087(5) 0.082(4) 0.113(6) -0.008(4) 0.046(5) 0.004(4)
C112 0.065(4) 0.123(7) 0.158(9) 0.076(7) -0.023(5) -0.017(4)
C113 0.074(5) 0.098(6) 0.298(18) 0.081(9) 0.046(8) 0.016(5)
C120 0.128(7) 0.104(5) 0.175(8) 0.067(6) 0.033(6) -0.001(5)
C121 0.185(9) 0.163(7) 0.153(8) 0.083(7) -0.035(7) -0.071(7)
C122 0.161(8) 0.139(7) 0.182(9) 0.039(7) -0.014(7) -0.029(7)
C123 0.235(11) 0.204(10) 0.215(11) 0.069(8) -0.004(9) -0.059(8)
C201 0.030(2) 0.076(3) 0.027(2) -0.005(2) -0.0054(17) 0.003(2)
C202 0.032(2) 0.082(3) 0.0247(19) -0.013(2) -0.0087(16) 0.016(2)
C203 0.042(3) 0.082(4) 0.042(2) -0.014(2) -0.010(2) 0.017(2)
C204 0.034(2) 0.106(5) 0.039(2) -0.016(3) -0.010(2) 0.022(3)
C205 0.030(2) 0.084(4) 0.048(3) -0.012(3) -0.018(2) 0.002(2)
C206 0.031(2) 0.096(4) 0.041(2) -0.001(2) -0.0085(19) 0.007(2)
C210 0.033(3) 0.106(5) 0.077(4) 0.010(4) -0.014(3) -0.014(3)
C211 0.050(3) 0.091(4) 0.077(4) 0.008(3) -0.028(3) -0.013(3)
C212 0.037(3) 0.147(6) 0.079(4) 0.041(5) -0.005(3) -0.017(3)
C213 0.034(3) 0.117(5) 0.110(5) 0.032(5) -0.026(3) -0.012(3)
C220 0.050(3) 0.088(4) 0.053(3) -0.023(3) -0.025(2) 0.029(3)
C221 0.067(5) 0.122(7) 0.235(14) 0.010(9) -0.033(7) 0.022(5)
C222 0.103(6) 0.106(6) 0.103(6) -0.012(5) -0.035(5) 0.028(5)
C223 0.169(8) 0.161(7) 0.105(6) 0.016(6) -0.017(6) 0.078(6)
C301 0.032(2) 0.050(2) 0.053(3) 0.000(2) 0.015(2) -0.0017(18)
C302 0.027(2) 0.058(3) 0.059(3) 0.004(2) 0.010(2) 0.0019(19)
C303 0.027(2) 0.068(3) 0.097(4) 0.018(3) 0.004(2) 0.003(2)
C304 0.037(3) 0.070(3) 0.113(5) 0.022(4) 0.015(3) -0.003(2)
C305 0.041(3) 0.062(3) 0.095(4) 0.024(3) 0.010(3) -0.008(2)
C306 0.032(2) 0.056(3) 0.066(3) 0.013(2) 0.017(2) -0.0023(19)
C310 0.039(3) 0.083(4) 0.062(3) 0.022(3) 0.011(2) -0.004(3)
C311 0.071(4) 0.088(4) 0.049(3) 0.013(3) 0.012(3) -0.005(3)
C312 0.043(3) 0.056(3) 0.075(3) 0.008(3) 0.000(2) 0.000(2)
C313 0.059(3) 0.098(4) 0.079(4) 0.035(3) 0.014(3) -0.010(3)
C320 0.048(4) 0.112(6) 0.205(11) 0.077(7) -0.009(5) -0.016(4)
C321 0.077(5) 0.166(7) 0.183(8) 0.036(7) 0.021(5) -0.051(5)
C322 0.104(6) 0.211(9) 0.159(8) 0.011(7) -0.018(6) -0.057(7)
C323 0.075(5) 0.212(9) 0.175(8) -0.011(7) 0.037(6) 0.043(6)
Cl1 0.0999(15) 0.1090(14) 0.1473(19) -0.0548(15) 0.0593(15) -0.0669(13)
O1 0.085(3) 0.083(3) 0.097(3) -0.024(2) 0.037(3) -0.047(3)
O2 0.109(5) 0.152(5) 0.154(6) -0.013(5) 0.032(4) -0.016(4)
O3 0.109(5) 0.157(5) 0.240(8) 0.058(6) 0.040(5) -0.059(4)
O4 0.148(6) 0.184(6) 0.233(8) -0.099(6) 0.023(6) -0.068(5)
O411 0.155(6) 0.128(5) 0.101(4) 0.003(4) 0.012(4) -0.004(4)
C412 0.219(11) 0.208(10) 0.197(11) -0.015(9) -0.004(9) -0.025(9)
C413 0.278(15) 0.314(16) 0.283(16) 0.002(10) 0.000(10) -0.008(10)
O414 0.198(8) 0.153(6) 0.206(8) -0.012(6) -0.033(7) -0.054(6)
C415 0.184(9) 0.159(8) 0.164(9) -0.003(7) -0.021(8) -0.044(8)
C416 0.153(8) 0.163(8) 0.155(8) -0.016(7) 0.012(7) -0.018(7)
O421 0.083(3) 0.101(3) 0.0281(16) -0.0172(18) -0.0225(17) 0.031(2)
C422 0.052(3) 0.088(3) 0.033(2) -0.007(2) 0.002(2) -0.011(3)
C423 0.220(9) 0.098(5) 0.054(4) -0.014(3) -0.036(5) 0.057(5)
O403 0.0391(17) 0.076(2) 0.0533(19) -0.0059(17) 0.0202(15) 0.0064(16)
C403 0.165(9) 0.153(8) 0.149(8) -0.013(7) -0.006(7) 0.011(7)

loop_
_atom_type_symbol
_atom_type_description
_atom_type_scat_dispersion_real
_atom_type_scat_dispersion_imag
_atom_type_scat_source
C C 0.0033 0.0016 'International Tables Vol C Tables 4.2.6.8 and 6.1.1.4'
H H 0.0000 0.0000 'International Tables Vol C Tables 4.2.6.8 and 6.1.1.4'
N N 0.0061 0.0033 'International Tables Vol C Tables 4.2.6.8 and 6.1.1.4'
O O 0.0106 0.0060 'International Tables Vol C Tables 4.2.6.8 and 6.1.1.4'
Cl Cl 0.1484 0.1585 'International Tables Vol C Tables 4.2.6.8 and 6.1.1.4'
Fe Fe 0.3463 0.8444 'International Tables Vol C Tables 4.2.6.8 and 6.1.1.4'

loop_
_geom_angle_atom_site_label_1
_geom_angle_atom_site_label_2
_geom_angle_atom_site_label_3
_geom_angle
_geom_angle_site_symmetry_1
_geom_angle_site_symmetry_3
O11 Fe1 O12 95.33(15) . .
O11 Fe1 N41 99.14(14) . .
O12 Fe1 N41 110.91(16) . .
O11 Fe1 N12 153.53(15) . .
O12 Fe1 N12 87.71(16) . .
N41 Fe1 N12 104.30(15) . .
O11 Fe1 N11 88.09(14) . .
O12 Fe1 N11 153.49(15) . .
N41 Fe1 N11 94.39(16) . .
N12 Fe1 N11 78.12(16) . .
O21 Fe2 O22 96.22(14) . .
O21 Fe2 N42 97.37(15) . .
O22 Fe2 N42 109.88(13) . .
O21 Fe2 N22 154.29(14) . .
O22 Fe2 N22 87.20(14) . .
N42 Fe2 N22 105.42(15) . .
O21 Fe2 N21 89.07(13) . .
O22 Fe2 N21 154.84(13) . .
N42 Fe2 N21 93.70(13) . .
N22 Fe2 N21 77.90(14) . .
O31 Fe3 O32 103.94(13) . .
O31 Fe3 N43 93.41(13) . .
O32 Fe3 N43 101.56(14) . .
O31 Fe3 N32 162.88(14) . .
O32 Fe3 N32 86.97(13) . .
N43 Fe3 N32 97.32(14) . .
O31 Fe3 N31 88.80(13) . .
O32 Fe3 N31 162.73(13) . .
N43 Fe3 N31 89.05(14) . .
N32 Fe3 N31 78.11(14) . .
O31 Fe3 O403 83.11(13) . .
O32 Fe3 O403 87.15(14) . .
N43 Fe3 O403 171.20(14) . .
N32 Fe3 O403 84.31(14) . .
N31 Fe3 O403 82.81(14) . .
C42 Fe4 C42 87.9(2) 4 .
C42 Fe4 C41 93.77(17) 4 4
C42 Fe4 C41 84.50(17) . 4
C42 Fe4 C41 84.50(17) 4 .
C42 Fe4 C41 93.76(17) . .
C41 Fe4 C41 177.6(2) 4 .
C42 Fe4 C43 176.22(17) 4 .
C42 Fe4 C43 93.10(15) . .
C41 Fe4 C43 89.96(16) 4 .
C41 Fe4 C43 91.78(16) . .
C42 Fe4 C43 93.11(15) 4 4
C42 Fe4 C43 176.23(17) . 4
C41 Fe4 C43 91.79(16) 4 4
C41 Fe4 C43 89.97(16) . 4
C43 Fe4 C43 86.2(2) . 4
C1 O11 Fe1 119.5(3) . .
C101 O12 Fe1 134.4(4) . .
C3 O21 Fe2 120.8(3) . .
C201 O22 Fe2 133.4(3) . .
C5 O31 Fe3 122.8(2) . .
C301 O32 Fe3 132.0(3) . .
C11 N11 C13 121.2(4) . .
C11 N11 Fe1 120.2(3) . .
C13 N11 Fe1 115.4(3) . .
C19 N12 C18 123.3(5) . .
C19 N12 Fe1 126.1(4) . .
C18 N12 Fe1 110.6(3) . .
C21 N21 C23 121.5(3) . .
C21 N21 Fe2 119.4(3) . .
C23 N21 Fe2 114.5(2) . .
C29 N22 C28 123.7(4) . .
C29 N22 Fe2 125.6(3) . .
C28 N22 Fe2 110.6(3) . .
C31 N31 C33 122.3(4) . .
C31 N31 Fe3 118.7(3) . .
C33 N31 Fe3 113.3(3) . .
C39 N32 C38 122.7(4) . .
C39 N32 Fe3 124.3(3) . .
C38 N32 Fe3 112.8(3) . .
C41 N41 Fe1 147.5(4) . .
C42 N42 Fe2 144.9(3) . .
C43 N43 Fe3 150.3(3) . .
O11 C1 C2 120.1(4) . .
O11 C1 C6 118.5(4) . .
C2 C1 C6 121.4(4) . .
C1 C2 C3 119.2(4) . .
C1 C2 C11 120.6(4) . .
C3 C2 C11 118.8(4) . .
O21 C3 C4 120.2(4) . .
O21 C3 C2 119.4(4) . .
C4 C3 C2 120.3(4) . .
C3 C4 C5 120.3(4) . .
C3 C4 C21 121.9(4) . .
C5 C4 C21 115.8(4) . .
O31 C5 C6 119.8(4) . .
O31 C5 C4 120.0(4) . .
C6 C5 C4 120.2(4) . .
C5 C6 C1 118.5(4) . .
C5 C6 C31 121.6(4) . .
C1 C6 C31 118.2(4) . .
N11 C11 C2 118.8(4) . .
N11 C11 C12 122.7(4) . .
C2 C11 C12 118.5(4) . .
C11 C12 H12A 109.5 . .
C11 C12 H12B 109.5 . .
H12A C12 H12B 109.5 . .
C11 C12 H12C 109.5 . .
H12A C12 H12C 109.5 . .
H12B C12 H12C 109.5 . .
N11 C13 C14 114.1(4) . .
N11 C13 C18 106.4(4) . .
C14 C13 C18 108.9(4) . .
N11 C13 H13A 109.1 . .
C14 C13 H13A 109.1 . .
C18 C13 H13A 109.1 . .
C13 C14 C15 110.8(5) . .
C13 C14 H14A 109.5 . .
C15 C14 H14A 109.5 . .
C13 C14 H14B 109.5 . .
C15 C14 H14B 109.5 . .
H14A C14 H14B 108.1 . .
C16 C15 C14 112.1(4) . .
C16 C15 H15A 109.2 . .
C14 C15 H15A 109.2 . .
C16 C15 H15B 109.2 . .
C14 C15 H15B 109.2 . .
H15A C15 H15B 107.9 . .
C15 C16 C17 110.4(5) . .
C15 C16 H16A 109.6 . .
C17 C16 H16A 109.6 . .
C15 C16 H16B 109.6 . .
C17 C16 H16B 109.6 . .
H16A C16 H16B 108.1 . .
C18 C17 C16 108.9(5) . .
C18 C17 H17A 109.9 . .
C16 C17 H17A 109.9 . .
C18 C17 H17B 109.9 . .
C16 C17 H17B 109.9 . .
H17A C17 H17B 108.3 . .
N12 C18 C17 117.4(5) . .
N12 C18 C13 109.2(4) . .
C17 C18 C13 111.1(4) . .
N12 C18 H18A 106.2 . .
C17 C18 H18A 106.2 . .
C13 C18 H18A 106.2 . .
N12 C19 C102 126.2(5) . .
N12 C19 H19A 116.9 . .
C102 C19 H19A 116.9 . .
N21 C21 C4 118.4(4) . .
N21 C21 C22 122.6(4) . .
C4 C21 C22 119.0(4) . .
C21 C22 H22A 109.5 . .
C21 C22 H22B 109.5 . .
H22A C22 H22B 109.5 . .
C21 C22 H22C 109.5 . .
H22A C22 H22C 109.5 . .
H22B C22 H22C 109.5 . .
N21 C23 C24 111.8(4) . .
N21 C23 C28 107.6(4) . .
C24 C23 C28 107.1(4) . .
N21 C23 H23A 110.1 . .
C24 C23 H23A 110.1 . .
C28 C23 H23A 110.1 . .
C23 C24 C25 110.2(4) . .
C23 C24 H24A 109.6 . .
C25 C24 H24A 109.6 . .
C23 C24 H24B 109.6 . .
C25 C24 H24B 109.6 . .
H24A C24 H24B 108.1 . .
C26 C25 C24 110.8(4) . .
C26 C25 H25A 109.5 . .
C24 C25 H25A 109.5 . .
C26 C25 H25B 109.5 . .
C24 C25 H25B 109.5 . .
H25A C25 H25B 108.1 . .
C25 C26 C27 111.8(4) . .
C25 C26 H26A 109.3 . .
C27 C26 H26A 109.3 . .
C25 C26 H26B 109.3 . .
C27 C26 H26B 109.3 . .
H26A C26 H26B 107.9 . .
C28 C27 C26 107.7(4) . .
C28 C27 H27A 110.2 . .
C26 C27 H27A 110.2 . .
C28 C27 H27B 110.2 . .
C26 C27 H27B 110.2 . .
H27A C27 H27B 108.5 . .
N22 C28 C27 117.6(4) . .
N22 C28 C23 107.5(3) . .
C27 C28 C23 110.4(4) . .
N22 C28 H28A 106.9 . .
C27 C28 H28A 106.9 . .
C23 C28 H28A 106.9 . .
N22 C29 C202 126.9(5) . .
N22 C29 H29A 116.5 . .
C202 C29 H29A 116.5 . .
N31 C31 C6 118.0(4) . .
N31 C31 C32 122.8(4) . .
C6 C31 C32 119.1(4) . .
C31 C32 H32A 109.5 . .
C31 C32 H32B 109.5 . .
H32A C32 H32B 109.5 . .
C31 C32 H32C 109.5 . .
H32A C32 H32C 109.5 . .
H32B C32 H32C 109.5 . .
N31 C33 C38 109.0(4) . .
N31 C33 C34 112.0(4) . .
C38 C33 C34 106.1(4) . .
N31 C33 H33A 109.9 . .
C38 C33 H33A 109.9 . .
C34 C33 H33A 109.9 . .
C35 C34 C33 111.3(5) . .
C35 C34 H34A 109.4 . .
C33 C34 H34A 109.4 . .
C35 C34 H34B 109.4 . .
C33 C34 H34B 109.4 . .
H34A C34 H34B 108.0 . .
C34 C35 C36 111.8(5) . .
C34 C35 H35A 109.2 . .
C36 C35 H35A 109.2 . .
C34 C35 H35B 109.2 . .
C36 C35 H35B 109.2 . .
H35A C35 H35B 107.9 . .
C35 C36 C37 110.9(5) . .
C35 C36 H36A 109.5 . .
C37 C36 H36A 109.5 . .
C35 C36 H36B 109.5 . .
C37 C36 H36B 109.5 . .
H36A C36 H36B 108.1 . .
C38 C37 C36 108.5(4) . .
C38 C37 H37A 110.0 . .
C36 C37 H37A 110.0 . .
C38 C37 H37B 110.0 . .
C36 C37 H37B 110.0 . .
H37A C37 H37B 108.4 . .
N32 C38 C37 117.7(4) . .
N32 C38 C33 107.4(4) . .
C37 C38 C33 111.3(4) . .
N32 C38 H38A 106.6 . .
C37 C38 H38A 106.6 . .
C33 C38 H38A 106.6 . .
N32 C39 C302 126.3(4) . .
N32 C39 H39A 116.9 . .
C302 C39 H39A 116.9 . .
N41 C41 Fe4 175.2(4) . .
N42 C42 Fe4 174.2(4) . .
N43 C43 Fe4 174.9(3) . .
O12 C101 C102 120.4(5) . .
O12 C101 C106 119.6(5) . .
C102 C101 C106 120.1(5) . .
C19 C102 C101 124.4(5) . .
C19 C102 C103 116.2(6) . .
C101 C102 C103 119.3(6) . .
C104 C103 C102 120.5(7) . .
C104 C103 H10A 119.7 . .
C102 C103 H10A 119.7 . .
C105 C104 C103 118.1(6) . .
C105 C104 C120 119.0(8) . .
C103 C104 C120 122.8(8) . .
C104 C105 C106 124.8(7) . .
C104 C105 H10B 117.6 . .
C106 C105 H10B 117.6 . .
C105 C106 C101 117.0(6) . .
C105 C106 C110 121.8(6) . .
C101 C106 C110 121.1(5) . .
C112 C110 C113 105.8(7) . .
C112 C110 C106 112.7(7) . .
C113 C110 C106 111.3(6) . .
C112 C110 C111 109.9(6) . .
C113 C110 C111 108.0(9) . .
C106 C110 C111 109.0(6) . .
C110 C111 H11A 109.5 . .
C110 C111 H11B 109.5 . .
H11A C111 H11B 109.5 . .
C110 C111 H11C 109.5 . .
H11A C111 H11C 109.5 . .
H11B C111 H11C 109.5 . .
C110 C112 H11G 109.5 . .
C110 C112 H11H 109.5 . .
H11G C112 H11H 109.5 . .
C110 C112 H11I 109.5 . .
H11G C112 H11I 109.5 . .
H11H C112 H11I 109.5 . .
C110 C113 H11D 109.5 . .
C110 C113 H11E 109.5 . .
H11D C113 H11E 109.5 . .
C110 C113 H11F 109.5 . .
H11D C113 H11F 109.5 . .
H11E C113 H11F 109.5 . .
C121 C120 C104 111.4(9) . .
C121 C120 C123 125.9(12) . .
C104 C120 C123 113.4(10) . .
C121 C120 C122 107.3(11) . .
C104 C120 C122 109.8(10) . .
C123 C120 C122 84.4(11) . .
C120 C121 H12G 109.5 . .
C120 C121 H12H 109.5 . .
H12G C121 H12H 109.5 . .
C120 C121 H12I 109.5 . .
H12G C121 H12I 109.5 . .
H12H C121 H12I 109.5 . .
C120 C122 H12J 109.5 . .
C120 C122 H12K 109.5 . .
H12J C122 H12K 109.5 . .
C120 C122 H12L 109.5 . .
H12J C122 H12L 109.5 . .
H12K C122 H12L 109.5 . .
C120 C123 H12D 109.5 . .
C120 C123 H12E 109.5 . .
H12D C123 H12E 109.5 . .
C120 C123 H12F 109.5 . .
H12D C123 H12F 109.5 . .
H12E C123 H12F 109.5 . .
O22 C201 C202 122.4(4) . .
O22 C201 C206 120.3(5) . .
C202 C201 C206 117.4(4) . .
C203 C202 C201 122.0(4) . .
C203 C202 C29 116.5(5) . .
C201 C202 C29 121.5(4) . .
C204 C203 C202 119.8(6) . .
C204 C203 H20A 120.1 . .
C202 C203 H20A 120.1 . .
C205 C204 C203 118.4(5) . .
C205 C204 C220 120.0(5) . .
C203 C204 C220 121.5(6) . .
C204 C205 C206 124.0(5) . .
C204 C205 H20B 118.0 . .
C206 C205 H20B 118.0 . .
C205 C206 C201 118.0(5) . .
C205 C206 C210 122.7(4) . .
C201 C206 C210 119.2(5) . .
C211 C210 C212 112.8(6) . .
C211 C210 C213 109.5(6) . .
C212 C210 C213 105.4(5) . .
C211 C210 C206 111.6(5) . .
C212 C210 C206 107.8(5) . .
C213 C210 C206 109.7(5) . .
C210 C211 H21A 109.5 . .
C210 C211 H21B 109.5 . .
H21A C211 H21B 109.5 . .
C210 C211 H21C 109.5 . .
H21A C211 H21C 109.5 . .
H21B C211 H21C 109.5 . .
C210 C212 H21D 109.5 . .
C210 C212 H21E 109.5 . .
H21D C212 H21E 109.5 . .
C210 C212 H21F 109.5 . .
H21D C212 H21F 109.5 . .
H21E C212 H21F 109.5 . .
C210 C213 H21G 109.5 . .
C210 C213 H21H 109.5 . .
H21G C213 H21H 109.5 . .
C210 C213 H21I 109.5 . .
H21G C213 H21I 109.5 . .
H21H C213 H21I 109.5 . .
C222 C220 C223 109.1(7) . .
C222 C220 C204 111.4(5) . .
C223 C220 C204 108.9(5) . .
C222 C220 C221 105.1(7) . .
C223 C220 C221 110.2(9) . .
C204 C220 C221 112.1(6) . .
C220 C221 H22G 109.5 . .
C220 C221 H22H 109.5 . .
H22G C221 H22H 109.5 . .
C220 C221 H22I 109.5 . .
H22G C221 H22I 109.5 . .
H22H C221 H22I 109.5 . .
C220 C222 H22D 109.5 . .
C220 C222 H22E 109.5 . .
H22D C222 H22E 109.5 . .
C220 C222 H22F 109.5 . .
H22D C222 H22F 109.5 . .
H22E C222 H22F 109.5 . .
C220 C223 H22J 109.5 . .
C220 C223 H22K 109.5 . .
H22J C223 H22K 109.5 . .
C220 C223 H22L 109.5 . .
H22J C223 H22L 109.5 . .
H22K C223 H22L 109.5 . .
O32 C301 C302 121.8(4) . .
O32 C301 C306 120.2(4) . .
C302 C301 C306 118.0(4) . .
C303 C302 C301 121.4(5) . .
C303 C302 C39 116.3(5) . .
C301 C302 C39 122.3(4) . .
C304 C303 C302 120.9(6) . .
C304 C303 H30A 119.6 . .
C302 C303 H30A 119.6 . .
C305 C304 C303 117.6(5) . .
C305 C304 C320 120.4(6) . .
C303 C304 C320 122.0(6) . .
C304 C305 C306 124.9(5) . .
C304 C305 H30B 117.5 . .
C306 C305 H30B 117.5 . .
C305 C306 C301 117.0(5) . .
C305 C306 C310 122.0(4) . .
C301 C306 C310 121.0(4) . .
C306 C310 C311 109.2(5) . .
C306 C310 C313 112.2(5) . .
C311 C310 C313 107.5(5) . .
C306 C310 C312 108.1(4) . .
C311 C310 C312 112.0(5) . .
C313 C310 C312 108.0(5) . .
C310 C311 H31D 109.5 . .
C310 C311 H31E 109.5 . .
H31D C311 H31E 109.5 . .
C310 C311 H31F 109.5 . .
H31D C311 H31F 109.5 . .
H31E C311 H31F 109.5 . .
C310 C312 H31A 109.5 . .
C310 C312 H31B 109.5 . .
H31A C312 H31B 109.5 . .
C310 C312 H31C 109.5 . .
H31A C312 H31C 109.5 . .
H31B C312 H31C 109.5 . .
C310 C313 H31G 109.5 . .
C310 C313 H31H 109.5 . .
H31G C313 H31H 109.5 . .
C310 C313 H31I 109.5 . .
H31G C313 H31I 109.5 . .
H31H C313 H31I 109.5 . .
C322 C320 C321 116.3(9) . .
C322 C320 C304 111.7(8) . .
C321 C320 C304 113.5(7) . .
C322 C320 C323 109.2(10) . .
C321 C320 C323 97.7(10) . .
C304 C320 C323 107.1(7) . .
C320 C321 H32G 109.5 . .
C320 C321 H32H 109.5 . .
H32G C321 H32H 109.5 . .
C320 C321 H32I 109.5 . .
H32G C321 H32I 109.5 . .
H32H C321 H32I 109.5 . .
C320 C322 H32D 109.5 . .
C320 C322 H32E 109.5 . .
H32D C322 H32E 109.5 . .
C320 C322 H32F 109.5 . .
H32D C322 H32F 109.5 . .
H32E C322 H32F 109.5 . .
C320 C323 H32J 109.5 . .
C320 C323 H32K 109.5 . .
H32J C323 H32K 109.5 . .
C320 C323 H32L 109.5 . .
H32J C323 H32L 109.5 . .
H32K C323 H32L 109.5 . .
O4 Cl1 O1 107.4(4) . .
O4 Cl1 O3 110.3(7) . .
O1 Cl1 O3 109.9(5) . .
O4 Cl1 O2 111.2(7) . .
O1 Cl1 O2 109.2(4) . .
O3 Cl1 O2 108.8(5) . .
C416 O411 C412 105.8(11) . .
C413 C412 O411 130.2(17) . .
C413 C412 H41A 104.7 . .
O411 C412 H41A 104.7 . .
C413 C412 H41B 104.7 . .
O411 C412 H41B 104.7 . .
H41A C412 H41B 105.7 . .
C412 C413 O414 106.2(17) . .
C412 C413 H41C 110.5 . .
O414 C413 H41C 110.5 . .
C412 C413 H41D 110.5 . .
O414 C413 H41D 110.5 . .
H41C C413 H41D 108.7 . .
C415 O414 C413 125.5(14) . .
O414 C415 C416 109.5(12) . .
O414 C415 H41E 109.8 . .
C416 C415 H41E 109.8 . .
O414 C415 H41F 109.8 . .
C416 C415 H41F 109.8 . .
H41E C415 H41F 108.2 . .
O411 C416 C415 117.4(12) . .
O411 C416 H41G 108.0 . .
C415 C416 H41G 108.0 . .
O411 C416 H41H 108.0 . .
C415 C416 H41H 108.0 . .
H41G C416 H41H 107.2 . .
C422 O421 C423 107.3(4) . .
O421 C422 C422 110.7(4) . 3_654
O421 C422 H42A 109.5 . .
C422 C422 H42A 109.5 3_654 .
O421 C422 H42B 109.5 . .
C422 C422 H42B 109.5 3_654 .
H42A C422 H42B 108.1 . .
O421 C423 C423 107.5(6) . 3_654
O421 C423 H42C 110.2 . .
C423 C423 H42C 110.2 3_654 .
O421 C423 H42D 110.2 . .
C423 C423 H42D 110.2 3_654 .
H42C C423 H42D 108.5 . .
C403 O403 Fe3 138.6(6) . .
O403 C403 H40A 109.5 . .
O403 C403 H40B 109.5 . .
H40A C403 H40B 109.5 . .
O403 C403 H40C 109.5 . .
H40A C403 H40C 109.5 . .
H40B C403 H40C 109.5 . .

loop_
_geom_bond_atom_site_label_1
_geom_bond_atom_site_label_2
_geom_bond_distance
_geom_bond_site_symmetry_2
Fe1 O11 1.889(3) .
Fe1 O12 1.893(4) .
Fe1 N41 2.003(4) .
Fe1 N12 2.075(4) .
Fe1 N11 2.137(4) .
Fe2 O21 1.887(3) .
Fe2 O22 1.890(3) .
Fe2 N42 1.990(3) .
Fe2 N22 2.076(4) .
Fe2 N21 2.142(3) .
Fe3 O31 1.897(3) .
Fe3 O32 1.908(3) .
Fe3 N43 2.059(3) .
Fe3 N32 2.091(4) .
Fe3 N31 2.160(4) .
Fe3 O403 2.198(3) .
Fe4 C42 1.887(4) 4
Fe4 C42 1.887(4) .
Fe4 C41 1.904(4) 4
Fe4 C41 1.904(4) .
Fe4 C43 1.918(4) .
Fe4 C43 1.918(4) 4
O11 C1 1.327(6) .
O12 C101 1.309(6) .
O21 C3 1.336(5) .
O22 C201 1.323(6) .
O31 C5 1.333(5) .
O32 C301 1.305(5) .
N11 C11 1.301(6) .
N11 C13 1.487(6) .
N12 C19 1.261(7) .
N12 C18 1.480(7) .
N21 C21 1.298(6) .
N21 C23 1.473(6) .
N22 C29 1.276(6) .
N22 C28 1.466(6) .
N31 C31 1.305(6) .
N31 C33 1.462(6) .
N32 C39 1.291(6) .
N32 C38 1.467(6) .
N41 C41 1.151(6) .
N42 C42 1.177(5) .
N43 C43 1.158(5) .
C1 C2 1.397(7) .
C1 C6 1.416(6) .
C2 C3 1.420(7) .
C2 C11 1.485(6) .
C3 C4 1.388(6) .
C4 C5 1.415(6) .
C4 C21 1.478(6) .
C5 C6 1.414(6) .
C6 C31 1.477(7) .
C11 C12 1.489(7) .
C12 H12A 0.9800 .
C12 H12B 0.9800 .
C12 H12C 0.9800 .
C13 C14 1.492(8) .
C13 C18 1.523(7) .
C13 H13A 1.0000 .
C14 C15 1.531(7) .
C14 H14A 0.9900 .
C14 H14B 0.9900 .
C15 C16 1.512(9) .
C15 H15A 0.9900 .
C15 H15B 0.9900 .
C16 C17 1.523(10) .
C16 H16A 0.9900 .
C16 H16B 0.9900 .
C17 C18 1.515(7) .
C17 H17A 0.9900 .
C17 H17B 0.9900 .
C18 H18A 1.0000 .
C19 C102 1.416(9) .
C19 H19A 0.9500 .
C21 C22 1.502(6) .
C22 H22A 0.9800 .
C22 H22B 0.9800 .
C22 H22C 0.9800 .
C23 C24 1.521(6) .
C23 C28 1.532(6) .
C23 H23A 1.0000 .
C24 C25 1.553(7) .
C24 H24A 0.9900 .
C24 H24B 0.9900 .
C25 C26 1.504(7) .
C25 H25A 0.9900 .
C25 H25B 0.9900 .
C26 C27 1.544(7) .
C26 H26A 0.9900 .
C26 H26B 0.9900 .
C27 C28 1.527(7) .
C27 H27A 0.9900 .
C27 H27B 0.9900 .
C28 H28A 1.0000 .
C29 C202 1.446(6) .
C29 H29A 0.9500 .
C31 C32 1.503(7) .
C32 H32A 0.9800 .
C32 H32B 0.9800 .
C32 H32C 0.9800 .
C33 C38 1.528(7) .
C33 C34 1.547(7) .
C33 H33A 1.0000 .
C34 C35 1.507(8) .
C34 H34A 0.9900 .
C34 H34B 0.9900 .
C35 C36 1.520(9) .
C35 H35A 0.9900 .
C35 H35B 0.9900 .
C36 C37 1.529(7) .
C36 H36A 0.9900 .
C36 H36B 0.9900 .
C37 C38 1.522(7) .
C37 H37A 0.9900 .
C37 H37B 0.9900 .
C38 H38A 1.0000 .
C39 C302 1.457(7) .
C39 H39A 0.9500 .
C101 C102 1.417(9) .
C101 C106 1.419(9) .
C102 C103 1.425(8) .
C103 C104 1.388(12) .
C103 H10A 0.9500 .
C104 C105 1.381(12) .
C104 C120 1.515(11) .
C105 C106 1.387(9) .
C105 H10B 0.9500 .
C106 C110 1.520(10) .
C110 C112 1.488(10) .
C110 C113 1.518(9) .
C110 C111 1.527(10) .
C111 H11A 0.9800 .
C111 H11B 0.9800 .
C111 H11C 0.9800 .
C112 H11G 0.9800 .
C112 H11H 0.9800 .
C112 H11I 0.9800 .
C113 H11D 0.9800 .
C113 H11E 0.9800 .
C113 H11F 0.9800 .
C120 C121 1.443(12) .
C120 C123 1.525(13) .
C120 C122 1.527(13) .
C121 H12G 0.9800 .
C121 H12H 0.9800 .
C121 H12I 0.9800 .
C122 H12J 0.9800 .
C122 H12K 0.9800 .
C122 H12L 0.9800 .
C123 H12D 0.9800 .
C123 H12E 0.9800 .
C123 H12F 0.9800 .
C201 C202 1.409(8) .
C201 C206 1.438(7) .
C202 C203 1.408(7) .
C203 C204 1.395(7) .
C203 H20A 0.9500 .
C204 C205 1.371(9) .
C204 C220 1.538(7) .
C205 C206 1.401(8) .
C205 H20B 0.9500 .
C206 C210 1.564(9) .
C210 C211 1.490(9) .
C210 C212 1.524(8) .
C210 C213 1.558(6) .
C211 H21A 0.9800 .
C211 H21B 0.9800 .
C211 H21C 0.9800 .
C212 H21D 0.9800 .
C212 H21E 0.9800 .
C212 H21F 0.9800 .
C213 H21G 0.9800 .
C213 H21H 0.9800 .
C213 H21I 0.9800 .
C220 C222 1.525(9) .
C220 C223 1.533(10) .
C220 C221 1.555(9) .
C221 H22G 0.9800 .
C221 H22H 0.9800 .
C221 H22I 0.9800 .
C222 H22D 0.9800 .
C222 H22E 0.9800 .
C222 H22F 0.9800 .
C223 H22J 0.9800 .
C223 H22K 0.9800 .
C223 H22L 0.9800 .
C301 C302 1.414(7) .
C301 C306 1.436(7) .
C302 C303 1.394(7) .
C303 C304 1.380(9) .
C303 H30A 0.9500 .
C304 C305 1.375(9) .
C304 C320 1.540(8) .
C305 C306 1.397(7) .
C305 H30B 0.9500 .
C306 C310 1.518(8) .
C310 C311 1.519(8) .
C310 C313 1.547(7) .
C310 C312 1.550(7) .
C311 H31D 0.9800 .
C311 H31E 0.9800 .
C311 H31F 0.9800 .
C312 H31A 0.9800 .
C312 H31B 0.9800 .
C312 H31C 0.9800 .
C313 H31G 0.9800 .
C313 H31H 0.9800 .
C313 H31I 0.9800 .
C320 C322 1.484(11) .
C320 C321 1.503(10) .
C320 C323 1.551(12) .
C321 H32G 0.9800 .
C321 H32H 0.9800 .
C321 H32I 0.9800 .
C322 H32D 0.9800 .
C322 H32E 0.9800 .
C322 H32F 0.9800 .
C323 H32J 0.9800 .
C323 H32K 0.9800 .
C323 H32L 0.9800 .
Cl1 O4 1.393(10) .
Cl1 O1 1.416(5) .
Cl1 O3 1.438(9) .
Cl1 O2 1.512(9) .
O411 C416 1.475(12) .
O411 C412 1.516(13) .
C412 C413 1.484(16) .
C412 H41A 0.9900 .
C412 H41B 0.9900 .
C413 O414 1.496(15) .
C413 H41C 0.9900 .
C413 H41D 0.9900 .
O414 C415 1.454(12) .
C415 C416 1.501(14) .
C415 H41E 0.9900 .
C415 H41F 0.9900 .
C416 H41G 0.9900 .
C416 H41H 0.9900 .
O421 C422 1.435(7) .
O421 C423 1.441(8) .
C422 C422 1.473(10) 3_654
C422 H42A 0.9900 .
C422 H42B 0.9900 .
C423 C423 1.534(15) 3_654
C423 H42C 0.9900 .
C423 H42D 0.9900 .
O403 C403 1.428(14) .
C403 H40A 0.9800 .
C403 H40B 0.9800 .
C403 H40C 0.9800 .

loop_
_platon_squeeze_void_nr
_platon_squeeze_void_average_x
_platon_squeeze_void_average_y
_platon_squeeze_void_average_z
_platon_squeeze_void_volume
_platon_squeeze_void_count_electrons
_platon_squeeze_void_content
1 0.306 0.000 -0.004 2577 416 ' '
2 0.505 0.500 0.761 2578 416 ' '
